data_1533035
loop_
_publ_author_name
'Rastsvetaeva, R.K.'
'Ma, Z.'
'Khomyakov, A.P.'
'Rozenberg, K.A.'
'Xiong, M.'
'Shi, N.'

_publ_section_title
;
 Crystal structure of the K, Ti analogue of ilimaussite, the first
 representative of silicates with isolated (Si3 O9) rings and (Si O3 O H)
 tetrahedra
;
_journal_name_full 'Doklady Akad. Nauk'
_journal_page_first 64
_journal_page_last 68
_journal_volume 388
_journal_year 2003
_chemical_formula_sum 'Ba3.6 Ca0.05 Ce1.95 Fe0.92 H16.25 K2.4 Mn0.38 Na2 Nb0.3 O48 Si11.7 Sr0.1 Ti2.7'
_chemical_name_systematic
;
(Ba3.6 K2.4) (Ce1.95 Sr0.1 Ca0.05) (Ti2.7 Nb0.3) (Fe0.62 Mn0.38) Na2 (Si2.9 
Fe0.1 O9)3 (Si O3 O H)3 (O H)3 ((O H)1.75 (H2 O)4.25)
;
_space_group_IT_number 148
_symmetry_space_group_name_Hall '-R 3'
_symmetry_space_group_name_H-M 'R -3 :H'
_cell_angle_alpha 90
_cell_angle_beta 90
_cell_angle_gamma 120
_cell_formula_units_Z 6
_cell_length_a 10.713
_cell_length_b 10.713
_cell_length_c 60.67
_cell_volume 6030.132
_citation_journal_id_ASTM DAKNEQ
_cod_data_source_file Rastsvetaeva_DAKNEQ_2003_703.cif
_cod_data_source_block H16.25Ba3.6Ca0.05Ce1.95Fe0.92K2.4Mn0.38Na2Nb0.3O48Si11.7Sr0.1Ti2.7
_cod_original_formula_sum
;
H16.25 Ba3.6 Ca0.05 Ce1.95 Fe0.92 K2.4 Mn0.38 Na2 Nb0.3 O48 Si11.7 Sr0.1 Ti2.7
;
_cod_database_code 1533035

loop_
_symmetry_equiv_pos_as_xyz
x,y,z
-y,x-y,z
-x+y,-x,z
-x,-y,-z
y,-x+y,-z
x-y,x,-z
x+2/3,y+1/3,z+1/3
-y+2/3,x-y+1/3,z+1/3
-x+y+2/3,-x+1/3,z+1/3
-x+2/3,-y+1/3,-z+1/3
y+2/3,-x+y+1/3,-z+1/3
x-y+2/3,x+1/3,-z+1/3
x+1/3,y+2/3,z+2/3
-y+1/3,x-y+2/3,z+2/3
-x+y+1/3,-x+2/3,z+2/3
-x+1/3,-y+2/3,-z+2/3
y+1/3,-x+y+2/3,-z+2/3
x-y+1/3,x+2/3,-z+2/3

loop_
_atom_site_label
_atom_site_type_symbol
_atom_site_fract_x
_atom_site_fract_y
_atom_site_fract_z
_atom_site_occupancy
_atom_site_U_iso_or_equiv
Sr1 Sr+2 0.6606 -0.0004 0.1482 0.033 0.0
O1 O-2 0.64 0.152 0.013 1 0.0
Na1 Na+1 0 0 0.126 1 0.0
Nb1 Nb+5 0.3333 0.6667 0.032 0.3 0.0
Ce1 Ce+3 0.6606 -0.0004 0.1482 0.65 0.0
Fe3 Fe+3 0.664 0.167 0.079 0.033 0.0
Ti2 Ti+4 0.3333 0.6667 0.1244 1 0.0
Fe4 Fe+3 0.349 0.503 0.082 0.033 0.0
O9 O-2 0.181 0.33 0.09 1 0.0
Fe1 Fe+2 0.6667 0.3333 0.133 0.617 0.0
Si2 Si+4 0.846 0.011 0.088 0.967 0.0
Si3 Si+4 0.664 0.167 0.079 0.967 0.0
O3 O-2 0.78 0.94 0.022 1 0.0
K2 K+1 0.0101 0.3376 0.0512 0.4 0.0
O13 O-2 0.677 0.012 -0.01 1 0.0
O11 O-2 0.825 -0.013 0.113 1 0.0
Fe2 Fe+3 0.846 0.011 0.088 0.033 0.0
Ba1 Ba+2 0.0033 0.3344 0.1162 0.6 0.0
O8 O-2 0.669 0.183 0.052 1 0.0
K1 K+1 0.0033 0.3344 0.1162 0.4 0.0
O7 O-2 0.295 0.482 0.052 1 0.0
O12 O-2 0.496 0.483 0.075 1 0.0
Mn1 Mn+2 0.6667 0.3333 0.133 0.383 0.0
O16 O-2 0.677 0.191 0.155 1 0.0
Ba2 Ba+2 0.0101 0.3376 0.0512 0.6 0.0
Na2 Na+1 0.6667 0.3333 0.034 1 0.0
O5 O-2 0.855 0.999 0.057 1 0.0
O10 O-2 0.176 0.667 0.111 1 0.0
Si4 Si+4 0.349 0.503 0.082 0.967 0.0
O15 O-2 0.838 -0.002 0.15 1 0.0
Ti3 Ti+4 0.3333 0.6667 0.032 0.7 0.0
Ti1 Ti+4 0 0 0.0335 1 0.0
O4 O-2 0.722 0.068 0.083 1 0.0
O6 O-2 0.67 0.17 0.11 1 0.0
O14 O-2 -0.001 0.153 0.481 1 0.0
Si1 Si+4 0.682 0.019 0.019 1 0.0
O2 O-2 0.491 0.884 0.014 1 0.0
Ca1 Ca+2 0.6606 -0.0004 0.1482 0.017 0.0
